data_7719327
loop_
_publ_author_name
'El Rayes, Mary'
'Cutler, Daniel J.'
'Watanabe, Lara K.'
'Stephaniuk, Nadia T.'
'Hayward, John J.'
'D'Agostino, Mike'
'Macdonald, Charles L. B.'
'Pilkington, Melanie'
'Rawson, Jeremy M.'

_publ_section_title
;
 Oxidative addition chemistry of
 bis(4,5-dimethoxybenzo)-1,2,5,6-tetrathiocin with cyclopentadienyl metal
 carbonyl complexes and the mechanochemical transformation of CpCo(dmobdt)
 to [CpCo(dmobdt)]<sub>2</sub>.
;
_journal_issue 43
_journal_name_full 'Dalton transactions (Cambridge, England : 2003)'
_journal_page_first 16163
_journal_page_last 16169
_journal_paper_doi 10.1039/d5dt01691f
_journal_volume 54
_journal_year 2025
_chemical_formula_moiety '2(C13 H13 Mo O2 S2), 0.5[C6H14], 0.5[C6H14]'
_chemical_formula_sum 'C26 H26 Mo2 O4 S4'
_chemical_formula_weight 722.59
_space_group_crystal_system triclinic
_space_group_IT_number 2
_space_group_name_Hall '-P 1'
_space_group_name_H-M_alt 'P -1'
_atom_sites_solution_hydrogens geom
_audit_creation_date 2025-07-07
_audit_creation_method
;
Olex2 1.5
(compiled 2025.05.31 svn.r86d253d1 for OlexSys, GUI svn.r7254)
;
_audit_update_record
;
2025-07-07 deposited with the CCDC.	2025-08-19 downloaded from the CCDC.
;
_cell_angle_alpha 112.2790(10)
_cell_angle_beta 113.8440(10)
_cell_angle_gamma 90.8890(10)
_cell_formula_units_Z 2
_cell_length_a 11.7679(3)
_cell_length_b 11.8647(3)
_cell_length_c 14.0768(4)
_cell_measurement_reflns_used 8742
_cell_measurement_temperature 170.00
_cell_measurement_theta_max 27.92
_cell_measurement_theta_min 3.19
_cell_volume 1630.08(8)
_computing_molecular_graphics 'Olex2 1.5 (Dolomanov et al., 2009)'
_computing_publication_material 'Olex2 1.5 (Dolomanov et al., 2009)'
_computing_structure_refinement 'SHELXL 2019/3 (Sheldrick, 2015)'
_computing_structure_solution 'SHELXT 2018/2 (Sheldrick, 2018)'
_diffrn_ambient_temperature 170.00
_diffrn_measured_fraction_theta_full 0.996
_diffrn_measured_fraction_theta_max 0.995
_diffrn_measurement_device_type 'Bruker APEX-II CCD'
_diffrn_measurement_method '\f and \w scans'
_diffrn_radiation_type MoK\a
_diffrn_radiation_wavelength 0.71073
_diffrn_reflns_av_R_equivalents 0.0795
_diffrn_reflns_av_unetI/netI 0.0444
_diffrn_reflns_Laue_measured_fraction_full 0.996
_diffrn_reflns_Laue_measured_fraction_max 0.995
_diffrn_reflns_limit_h_max 15
_diffrn_reflns_limit_h_min -15
_diffrn_reflns_limit_k_max 15
_diffrn_reflns_limit_k_min -15
_diffrn_reflns_limit_l_max 18
_diffrn_reflns_limit_l_min -18
_diffrn_reflns_number 58464
_diffrn_reflns_point_group_measured_fraction_full 0.996
_diffrn_reflns_point_group_measured_fraction_max 0.995
_diffrn_reflns_theta_full 25.242
_diffrn_reflns_theta_max 28.341
_diffrn_reflns_theta_min 1.893
_diffrn_source_current 1.4
_diffrn_source_power 0.07
_diffrn_source_voltage 50.0
_diffrn_standards_number 0
_exptl_absorpt_coefficient_mu 1.052
_exptl_absorpt_correction_T_max 0.7457
_exptl_absorpt_correction_T_min 0.6325
_exptl_absorpt_correction_type multi-scan
_exptl_absorpt_process_details
;
SADABS-2016/2 (Bruker,2016/2) was used for absorption correction.
wR2(int) was 0.1073 before and 0.0726 after correction.
The Ratio of minimum to maximum transmission is 0.8482.
The \l/2 correction factor is Not present.
;
_exptl_crystal_colour black
_exptl_crystal_colour_primary black
_exptl_crystal_density_diffrn 1.472
_exptl_crystal_description block
_exptl_crystal_F_000 724
_exptl_crystal_size_max 0.229
_exptl_crystal_size_mid 0.12
_exptl_crystal_size_min 0.04
_refine_diff_density_max 0.578
_refine_diff_density_min -0.757
_refine_diff_density_rms 0.090
_refine_ls_extinction_method none
_refine_ls_goodness_of_fit_ref 1.025
_refine_ls_hydrogen_treatment constr
_refine_ls_matrix_type full
_refine_ls_number_parameters 329
_refine_ls_number_reflns 8093
_refine_ls_number_restraints 0
_refine_ls_restrained_S_all 1.025
_refine_ls_R_factor_all 0.0421
_refine_ls_R_factor_gt 0.0293
_refine_ls_shift/su_max 0.002
_refine_ls_shift/su_mean 0.000
_refine_ls_structure_factor_coef Fsqd
_refine_ls_weighting_details 'w=1/[\s^2^(Fo^2^)+(0.0274P)^2^+0.8008P] where P=(Fo^2^+2Fc^2^)/3'
_refine_ls_weighting_scheme calc
_refine_ls_wR_factor_gt 0.0659
_refine_ls_wR_factor_ref 0.0741
_reflns_Friedel_coverage 0.000
_reflns_number_gt 6492
_reflns_number_total 8093
_reflns_threshold_expression 'I > 2\s(I)'
_cod_data_source_file d5dt01691f2.cif
_cod_data_source_block mo_me122m_0m
_cod_depositor_comments 'Adding full bibliography for 7719321--7719327.cif.'
_cod_original_sg_symbol_H-M P-1
_cod_database_code 7719327
_shelx_shelxl_version_number 2019/3
_shelx_space_group_comment
;
The symmetry employed for this shelxl refinement is uniquely defined
by the following loop, which should always be used as a source of
symmetry information in preference to the above space-group names.
They are only intended as comments.
;
_shelx_estimated_absorpt_t_max 0.959
_shelx_estimated_absorpt_t_min 0.795
_olex2_refinement_description
;
1.a Aromatic/amide H refined with riding coordinates:
 C3(H3), C16(H16), C22(H22), C11(H11), C13(H13), C24(H24), C19(H19), C6(H6),
 C25(H25), C12(H12), C23(H23), C9(H9), C26(H26), C10(H10)
1.b Idealised Me refined as rotating group:
 C8(H8A,H8B,H8C), C21(H21A,H21B,H21C), C20(H20A,H20B,H20C), C7(H7A,H7B,H7C)
;
_olex2_submission_special_instructions 'No special instructions were received'

loop_
_space_group_symop_operation_xyz
'x, y, z'
'-x, -y, -z'

loop_
_atom_site_label
_atom_site_type_symbol
_atom_site_fract_x
_atom_site_fract_y
_atom_site_fract_z
_atom_site_U_iso_or_equiv
_atom_site_adp_type
_atom_site_occupancy
_atom_site_site_symmetry_order
_atom_site_calc_flag
_atom_site_refinement_flags_posn
_atom_site_refinement_flags_adp
_atom_site_refinement_flags_occupancy
_atom_site_disorder_assembly
_atom_site_disorder_group
Mo1 Mo 0.60239(2) 0.97566(2) 0.98908(2) 0.01794(6) Uani 1 1 d . . . . .
Mo2 Mo 0.02205(2) 0.46806(2) 0.08319(2) 0.01748(6) Uani 1 1 d . . . . .
S4 S -0.02407(6) 0.67318(5) 0.09644(5) 0.02012(12) Uani 1 1 d . . . . .
S2 S 0.48426(6) 0.84177(5) 1.02938(5) 0.01959(12) Uani 1 1 d . . . . .
S1 S 0.39093(6) 0.89942(5) 0.82363(5) 0.02071(12) Uani 1 1 d . . . . .
S3 S 0.19513(6) 0.56570(6) 0.06688(5) 0.02118(12) Uani 1 1 d . . . . .
O2 O 0.26513(18) 0.37721(16) 0.74759(15) 0.0277(4) Uani 1 1 d . . . . .
O1 O 0.16998(19) 0.43088(16) 0.57351(14) 0.0305(4) Uani 1 1 d . . . . .
O4 O 0.29535(19) 1.09615(17) 0.38512(17) 0.0350(5) Uani 1 1 d . . . . .
O3 O 0.48448(18) 1.00243(18) 0.36812(17) 0.0361(5) Uani 1 1 d . . . . .
C3 C 0.3685(2) 0.5939(2) 0.8799(2) 0.0209(5) Uani 1 1 d . . . . .
H3 H 0.401390 0.575167 0.944716 0.025 Uiso 1 1 calc R U . . .
C4 C 0.2954(2) 0.4998(2) 0.7709(2) 0.0209(5) Uani 1 1 d . . . . .
C5 C 0.2447(2) 0.5284(2) 0.6758(2) 0.0223(5) Uani 1 1 d . . . . .
C16 C 0.1453(3) 0.8993(2) 0.2503(2) 0.0247(5) Uani 1 1 d . . . . .
H16 H 0.075044 0.933261 0.257450 0.030 Uiso 1 1 calc R U . . .
C22 C 0.0514(3) 0.3138(2) 0.1538(2) 0.0283(6) Uani 1 1 d . . . . .
H22 H 0.047170 0.229120 0.109020 0.034 Uiso 1 1 calc R U . . .
C2 C 0.3931(2) 0.7149(2) 0.8932(2) 0.0198(5) Uani 1 1 d . . . . .
C17 C 0.2670(3) 0.9728(2) 0.3128(2) 0.0265(5) Uani 1 1 d . . . . .
C1 C 0.3474(2) 0.7424(2) 0.7989(2) 0.0203(5) Uani 1 1 d . . . . .
C11 C 0.7819(3) 0.9048(3) 1.0492(3) 0.0336(6) Uani 1 1 d . . . . .
H11 H 0.801401 0.878919 1.109246 0.040 Uiso 1 1 calc R U . . .
C13 C 0.7726(3) 1.0242(3) 0.9519(2) 0.0299(6) Uani 1 1 d . . . . .
H13 H 0.784973 1.092646 0.935277 0.036 Uiso 1 1 calc R U . . .
C15 C 0.1285(2) 0.7757(2) 0.1776(2) 0.0219(5) Uani 1 1 d . . . . .
C24 C -0.0048(2) 0.4952(2) 0.2414(2) 0.0251(5) Uani 1 1 d . . . . .
H24 H -0.053347 0.552783 0.265573 0.030 Uiso 1 1 calc R U . . .
C8 C 0.3271(3) 0.3417(3) 0.8390(2) 0.0349(7) Uani 1 1 d . . . . .
H8A H 0.301413 0.251810 0.811165 0.052 Uiso 1 1 calc R U . . .
H8B H 0.303334 0.385318 0.900744 0.052 Uiso 1 1 calc R U . . .
H8C H 0.419109 0.363670 0.868094 0.052 Uiso 1 1 calc R U . . .
C19 C 0.3513(2) 0.7982(2) 0.2278(2) 0.0242(5) Uani 1 1 d . . . . .
H19 H 0.420893 0.763547 0.219838 0.029 Uiso 1 1 calc R U . . .
C18 C 0.3702(2) 0.9216(2) 0.3020(2) 0.0268(5) Uani 1 1 d . . . . .
C6 C 0.2718(2) 0.6499(2) 0.6900(2) 0.0232(5) Uani 1 1 d . . . . .
H6 H 0.238868 0.669654 0.625758 0.028 Uiso 1 1 calc R U . . .
C25 C 0.1264(3) 0.5228(3) 0.2711(2) 0.0270(5) Uani 1 1 d . . . . .
H25 H 0.181258 0.602042 0.318526 0.032 Uiso 1 1 calc R U . . .
C12 C 0.8205(2) 1.0255(3) 1.0623(2) 0.0315(6) Uani 1 1 d . . . . .
H12 H 0.869949 1.095137 1.132815 0.038 Uiso 1 1 calc R U . . .
C23 C -0.0504(3) 0.3658(3) 0.1689(2) 0.0276(6) Uani 1 1 d . . . . .
H23 H -0.134876 0.322079 0.136364 0.033 Uiso 1 1 calc R U . . .
C9 C 0.7086(3) 0.8291(3) 0.9304(3) 0.0372(7) Uani 1 1 d . . . . .
H9 H 0.669957 0.743861 0.896658 0.045 Uiso 1 1 calc R U . . .
C14 C 0.2292(2) 0.7256(2) 0.1650(2) 0.0215(5) Uani 1 1 d . . . . .
C26 C 0.1605(2) 0.4093(3) 0.2165(2) 0.0270(5) Uani 1 1 d . . . . .
H26 H 0.242539 0.399890 0.221625 0.032 Uiso 1 1 calc R U . . .
C21 C 0.1952(3) 1.1506(3) 0.4016(3) 0.0574(10) Uani 1 1 d . . . . .
H21A H 0.132511 1.148805 0.329094 0.086 Uiso 1 1 calc R U . . .
H21B H 0.228677 1.236964 0.459091 0.086 Uiso 1 1 calc R U . . .
H21C H 0.154935 1.103995 0.428042 0.086 Uiso 1 1 calc R U . . .
C10 C 0.7037(3) 0.9040(3) 0.8712(3) 0.0349(6) Uani 1 1 d . . . . .
H10 H 0.660976 0.877359 0.790578 0.042 Uiso 1 1 calc R U . . .
C20 C 0.5940(3) 0.9522(3) 0.3710(3) 0.0390(7) Uani 1 1 d . . . . .
H20A H 0.590989 0.920680 0.294685 0.059 Uiso 1 1 calc R U . . .
H20B H 0.596453 0.884035 0.394560 0.059 Uiso 1 1 calc R U . . .
H20C H 0.670054 1.017179 0.425859 0.059 Uiso 1 1 calc R U . . .
C7 C 0.1337(3) 0.4547(3) 0.4735(2) 0.0399(7) Uani 1 1 d . . . . .
H7A H 0.083378 0.378349 0.404983 0.060 Uiso 1 1 calc R U . . .
H7B H 0.209805 0.482314 0.469492 0.060 Uiso 1 1 calc R U . . .
H7C H 0.082966 0.519558 0.477913 0.060 Uiso 1 1 calc R U . . .

loop_
_atom_site_aniso_label
_atom_site_aniso_U_11
_atom_site_aniso_U_22
_atom_site_aniso_U_33
_atom_site_aniso_U_23
_atom_site_aniso_U_13
_atom_site_aniso_U_12
Mo1 0.02011(11) 0.01594(10) 0.01914(10) 0.00859(8) 0.00882(8) 0.00488(8)
Mo2 0.01735(10) 0.01733(10) 0.01781(10) 0.00679(8) 0.00840(8) 0.00382(8)
S4 0.0195(3) 0.0175(3) 0.0220(3) 0.0057(2) 0.0103(2) 0.0041(2)
S2 0.0246(3) 0.0161(3) 0.0177(3) 0.0088(2) 0.0076(2) 0.0041(2)
S1 0.0262(3) 0.0175(3) 0.0179(3) 0.0096(2) 0.0075(2) 0.0036(2)
S3 0.0191(3) 0.0202(3) 0.0232(3) 0.0063(2) 0.0110(2) 0.0039(2)
O2 0.0326(10) 0.0172(8) 0.0263(9) 0.0106(7) 0.0054(8) 0.0022(7)
O1 0.0408(11) 0.0214(9) 0.0174(9) 0.0056(7) 0.0045(8) 0.0033(8)
O4 0.0387(12) 0.0197(9) 0.0338(11) -0.0003(8) 0.0151(9) -0.0004(8)
O3 0.0251(10) 0.0326(11) 0.0349(11) 0.0041(9) 0.0088(9) -0.0080(8)
C3 0.0229(12) 0.0198(11) 0.0207(12) 0.0096(10) 0.0094(10) 0.0050(10)
C4 0.0221(12) 0.0167(11) 0.0243(12) 0.0096(10) 0.0096(10) 0.0044(9)
C5 0.0245(13) 0.0188(11) 0.0188(11) 0.0061(10) 0.0069(10) 0.0032(10)
C16 0.0274(13) 0.0219(12) 0.0225(12) 0.0070(10) 0.0110(10) 0.0045(10)
C22 0.0351(15) 0.0260(13) 0.0296(14) 0.0160(11) 0.0154(12) 0.0102(11)
C2 0.0196(11) 0.0197(11) 0.0200(11) 0.0099(10) 0.0073(9) 0.0049(9)
C17 0.0350(15) 0.0185(12) 0.0236(12) 0.0057(10) 0.0138(11) 0.0010(11)
C1 0.0240(12) 0.0177(11) 0.0206(11) 0.0102(10) 0.0092(10) 0.0055(9)
C11 0.0263(14) 0.0424(16) 0.0498(17) 0.0322(15) 0.0210(13) 0.0189(13)
C13 0.0288(14) 0.0338(15) 0.0363(15) 0.0181(13) 0.0199(12) 0.0058(12)
C15 0.0225(12) 0.0216(12) 0.0228(12) 0.0090(10) 0.0115(10) 0.0034(10)
C24 0.0296(14) 0.0283(13) 0.0254(13) 0.0136(11) 0.0175(11) 0.0081(11)
C8 0.0414(17) 0.0240(13) 0.0330(15) 0.0161(12) 0.0070(13) 0.0059(12)
C19 0.0232(13) 0.0260(13) 0.0249(12) 0.0112(11) 0.0116(10) 0.0028(10)
C18 0.0252(13) 0.0272(13) 0.0248(13) 0.0094(11) 0.0098(11) -0.0033(11)
C6 0.0295(13) 0.0222(12) 0.0211(12) 0.0122(10) 0.0114(10) 0.0073(10)
C25 0.0280(14) 0.0311(14) 0.0181(12) 0.0092(11) 0.0081(10) 0.0017(11)
C12 0.0201(13) 0.0366(15) 0.0363(15) 0.0159(13) 0.0107(12) 0.0037(11)
C23 0.0286(14) 0.0316(14) 0.0321(14) 0.0199(12) 0.0162(12) 0.0062(11)
C9 0.0428(17) 0.0214(13) 0.057(2) 0.0113(13) 0.0360(16) 0.0152(12)
C14 0.0252(12) 0.0197(11) 0.0217(12) 0.0083(10) 0.0126(10) 0.0052(10)
C26 0.0224(13) 0.0353(14) 0.0280(13) 0.0185(12) 0.0106(11) 0.0111(11)
C21 0.044(2) 0.0268(16) 0.064(2) -0.0063(16) 0.0124(18) 0.0082(14)
C10 0.0359(16) 0.0376(16) 0.0343(15) 0.0079(13) 0.0252(13) 0.0055(13)
C20 0.0249(14) 0.0409(17) 0.0406(17) 0.0153(14) 0.0068(13) -0.0050(13)
C7 0.057(2) 0.0303(15) 0.0185(13) 0.0088(12) 0.0060(13) 0.0080(14)

loop_
_atom_type_symbol
_atom_type_description
_atom_type_scat_dispersion_real
_atom_type_scat_dispersion_imag
_atom_type_scat_source
C C 0.0033 0.0016 'International Tables Vol C Tables 4.2.6.8 and 6.1.1.4'
H H 0.0000 0.0000 'International Tables Vol C Tables 4.2.6.8 and 6.1.1.4'
Mo Mo -1.6832 0.6857 'International Tables Vol C Tables 4.2.6.8 and 6.1.1.4'
O O 0.0106 0.0060 'International Tables Vol C Tables 4.2.6.8 and 6.1.1.4'
S S 0.1246 0.1234 'International Tables Vol C Tables 4.2.6.8 and 6.1.1.4'

loop_
_geom_angle_atom_site_label_1
_geom_angle_atom_site_label_2
_geom_angle_atom_site_label_3
_geom_angle
_geom_angle_site_symmetry_1
_geom_angle_site_symmetry_3
_geom_angle_publ_flag
S2 Mo1 Mo1 57.966(16) 2_677 2_677 ?
S2 Mo1 Mo1 58.345(16) . 2_677 ?
S2 Mo1 S2 116.311(16) . 2_677 ?
S2 Mo1 S1 75.19(2) . . ?
S2 Mo1 S1 72.24(2) 2_677 . ?
S1 Mo1 Mo1 57.903(16) . 2_677 ?
S1 Mo1 Mo1 58.378(17) 2_677 2_677 ?
S1 Mo1 S2 72.63(2) 2_677 . ?
S1 Mo1 S2 75.23(2) 2_677 2_677 ?
S1 Mo1 S1 116.282(17) 2_677 . ?
C11 Mo1 Mo1 147.08(7) . 2_677 ?
C11 Mo1 S2 94.20(7) . . ?
C11 Mo1 S2 144.20(8) . 2_677 ?
C11 Mo1 S1 137.53(9) . . ?
C11 Mo1 S1 98.45(8) . 2_677 ?
C11 Mo1 C13 59.37(10) . . ?
C11 Mo1 C12 36.15(10) . . ?
C11 Mo1 C9 36.84(11) . . ?
C11 Mo1 C10 59.96(11) . . ?
C13 Mo1 Mo1 150.25(7) . 2_677 ?
C13 Mo1 S2 151.37(7) . . ?
C13 Mo1 S2 92.30(7) . 2_677 ?
C13 Mo1 S1 115.73(7) . . ?
C13 Mo1 S1 118.85(7) . 2_677 ?
C12 Mo1 Mo1 148.78(8) . 2_677 ?
C12 Mo1 S2 126.28(7) . . ?
C12 Mo1 S2 108.14(7) . 2_677 ?
C12 Mo1 S1 92.04(8) . 2_677 ?
C12 Mo1 S1 149.88(7) . . ?
C12 Mo1 C13 35.13(9) . . ?
C12 Mo1 C10 58.82(11) . . ?
C9 Mo1 Mo1 147.26(8) . 2_677 ?
C9 Mo1 S2 93.38(8) . . ?
C9 Mo1 S2 145.79(8) . 2_677 ?
C9 Mo1 S1 133.23(9) . 2_677 ?
C9 Mo1 S1 101.78(9) . . ?
C9 Mo1 C13 59.18(10) . . ?
C9 Mo1 C12 60.25(11) . . ?
C9 Mo1 C10 35.92(11) . . ?
C10 Mo1 Mo1 149.34(8) . 2_677 ?
C10 Mo1 S2 124.62(8) . . ?
C10 Mo1 S2 109.88(8) . 2_677 ?
C10 Mo1 S1 92.14(8) . . ?
C10 Mo1 S1 150.79(8) . 2_677 ?
C10 Mo1 C13 34.64(10) . . ?
S4 Mo2 Mo2 58.229(16) . 2_565 ?
S4 Mo2 Mo2 58.164(16) 2_565 2_565 ?
S4 Mo2 S4 116.393(16) . 2_565 ?
S4 Mo2 S3 75.05(2) 2_565 2_565 ?
S4 Mo2 S3 75.33(2) . . ?
S4 Mo2 S3 72.58(2) . 2_565 ?
S4 Mo2 S3 72.78(2) 2_565 . ?
S3 Mo2 Mo2 58.590(16) . 2_565 ?
S3 Mo2 Mo2 58.083(16) 2_565 2_565 ?
S3 Mo2 S3 116.673(17) . 2_565 ?
C22 Mo2 Mo2 149.85(7) . 2_565 ?
C22 Mo2 S4 92.05(7) . 2_565 ?
C22 Mo2 S4 151.15(7) . . ?
C22 Mo2 S3 120.82(7) . . ?
C22 Mo2 S3 113.32(7) . 2_565 ?
C24 Mo2 Mo2 147.72(7) . 2_565 ?
C24 Mo2 S4 149.15(7) . 2_565 ?
C24 Mo2 S4 91.85(7) . . ?
C24 Mo2 S3 129.96(7) . . ?
C24 Mo2 S3 104.27(7) . 2_565 ?
C24 Mo2 C22 59.34(9) . . ?
C24 Mo2 C23 35.73(9) . . ?
C24 Mo2 C26 60.52(9) . . ?
C25 Mo2 Mo2 146.49(7) . 2_565 ?
C25 Mo2 S4 96.62(7) . . ?
C25 Mo2 S4 139.76(7) . 2_565 ?
C25 Mo2 S3 95.92(7) . . ?
C25 Mo2 S3 140.40(7) . 2_565 ?
C25 Mo2 C22 60.13(10) . . ?
C25 Mo2 C24 36.77(9) . . ?
C25 Mo2 C23 60.13(10) . . ?
C25 Mo2 C26 36.92(9) . . ?
C23 Mo2 Mo2 149.83(7) . 2_565 ?
C23 Mo2 S4 120.51(7) . . ?
C23 Mo2 S4 113.81(7) . 2_565 ?
C23 Mo2 S3 92.03(7) . 2_565 ?
C23 Mo2 S3 150.99(7) . . ?
C23 Mo2 C22 34.78(9) . . ?
C26 Mo2 Mo2 147.99(7) . 2_565 ?
C26 Mo2 S4 103.65(7) . 2_565 ?
C26 Mo2 S4 131.14(7) . . ?
C26 Mo2 S3 148.38(7) . 2_565 ?
C26 Mo2 S3 92.09(7) . . ?
C26 Mo2 C22 35.34(9) . . ?
C26 Mo2 C23 59.00(9) . . ?
Mo2 S4 Mo2 63.607(16) . 2_565 ?
C15 S4 Mo2 104.64(8) . . ?
C15 S4 Mo2 104.71(8) . 2_565 ?
Mo1 S2 Mo1 63.688(16) . 2_677 ?
C2 S2 Mo1 104.89(8) . 2_677 ?
C2 S2 Mo1 104.15(8) . . ?
Mo1 S1 Mo1 63.717(17) 2_677 . ?
C1 S1 Mo1 104.41(8) . . ?
C1 S1 Mo1 104.43(8) . 2_677 ?
Mo2 S3 Mo2 63.326(17) . 2_565 ?
C14 S3 Mo2 104.72(8) . 2_565 ?
C14 S3 Mo2 104.29(8) . . ?
C4 O2 C8 116.9(2) . . ?
C5 O1 C7 116.0(2) . . ?
C17 O4 C21 117.4(2) . . ?
C18 O3 C20 117.0(2) . . ?
C4 C3 H3 120.2 . . ?
C2 C3 H3 120.2 . . ?
C2 C3 C4 119.7(2) . . ?
O2 C4 C3 124.8(2) . . ?
O2 C4 C5 115.3(2) . . ?
C3 C4 C5 119.9(2) . . ?
O1 C5 C4 115.6(2) . . ?
O1 C5 C6 124.6(2) . . ?
C6 C5 C4 119.8(2) . . ?
C17 C16 H16 120.5 . . ?
C15 C16 H16 120.5 . . ?
C15 C16 C17 118.9(2) . . ?
Mo2 C22 H22 123.9 . . ?
C23 C22 Mo2 72.52(14) . . ?
C23 C22 H22 125.9 . . ?
C26 C22 Mo2 69.35(14) . . ?
C26 C22 H22 125.9 . . ?
C26 C22 C23 108.2(2) . . ?
C3 C2 S2 122.85(18) . . ?
C3 C2 C1 120.4(2) . . ?
C1 C2 S2 116.71(18) . . ?
O4 C17 C16 124.5(2) . . ?
O4 C17 C18 115.4(2) . . ?
C16 C17 C18 120.1(2) . . ?
C2 C1 S1 117.16(18) . . ?
C2 C1 C6 120.5(2) . . ?
C6 C1 S1 122.36(17) . . ?
Mo1 C11 H11 119.2 . . ?
C12 C11 Mo1 74.62(15) . . ?
C12 C11 H11 126.1 . . ?
C12 C11 C9 107.9(2) . . ?
C9 C11 Mo1 71.99(15) . . ?
C9 C11 H11 126.1 . . ?
Mo1 C13 H13 124.7 . . ?
C12 C13 Mo1 69.91(15) . . ?
C12 C13 H13 126.0 . . ?
C10 C13 Mo1 71.01(15) . . ?
C10 C13 H13 126.0 . . ?
C10 C13 C12 108.0(2) . . ?
C16 C15 S4 121.97(19) . . ?
C14 C15 S4 116.81(19) . . ?
C14 C15 C16 121.2(2) . . ?
Mo2 C24 H24 120.7 . . ?
C25 C24 Mo2 69.79(14) . . ?
C25 C24 H24 126.1 . . ?
C25 C24 C23 107.9(2) . . ?
C23 C24 Mo2 75.22(14) . . ?
C23 C24 H24 126.1 . . ?
O2 C8 H8A 109.5 . . ?
O2 C8 H8B 109.5 . . ?
O2 C8 H8C 109.5 . . ?
H8A C8 H8B 109.5 . . ?
H8A C8 H8C 109.5 . . ?
H8B C8 H8C 109.5 . . ?
C18 C19 H19 120.3 . . ?
C18 C19 C14 119.4(2) . . ?
C14 C19 H19 120.3 . . ?
O3 C18 C17 114.6(2) . . ?
O3 C18 C19 125.2(2) . . ?
C19 C18 C17 120.1(2) . . ?
C5 C6 H6 120.2 . . ?
C1 C6 C5 119.6(2) . . ?
C1 C6 H6 120.2 . . ?
Mo2 C25 H25 118.6 . . ?
C24 C25 Mo2 73.44(14) . . ?
C24 C25 H25 126.3 . . ?
C24 C25 C26 107.4(2) . . ?
C26 C25 Mo2 73.58(14) . . ?
C26 C25 H25 126.3 . . ?
Mo1 C12 H12 121.5 . . ?
C11 C12 Mo1 69.23(15) . . ?
C11 C12 C13 108.0(3) . . ?
C11 C12 H12 126.0 . . ?
C13 C12 Mo1 74.96(15) . . ?
C13 C12 H12 126.0 . . ?
Mo2 C23 H23 124.0 . . ?
C22 C23 Mo2 72.70(15) . . ?
C22 C23 C24 108.3(2) . . ?
C22 C23 H23 125.9 . . ?
C24 C23 Mo2 69.05(14) . . ?
C24 C23 H23 125.9 . . ?
Mo1 C9 H9 119.3 . . ?
C11 C9 Mo1 71.17(15) . . ?
C11 C9 H9 126.2 . . ?
C10 C9 Mo1 75.20(15) . . ?
C10 C9 C11 107.6(3) . . ?
C10 C9 H9 126.2 . . ?
C15 C14 S3 117.06(19) . . ?
C15 C14 C19 120.2(2) . . ?
C19 C14 S3 122.73(19) . . ?
Mo2 C26 H26 121.0 . . ?
C22 C26 Mo2 75.31(14) . . ?
C22 C26 C25 108.3(2) . . ?
C22 C26 H26 125.9 . . ?
C25 C26 Mo2 69.50(14) . . ?
C25 C26 H26 125.9 . . ?
O4 C21 H21A 109.5 . . ?
O4 C21 H21B 109.5 . . ?
O4 C21 H21C 109.5 . . ?
H21A C21 H21B 109.5 . . ?
H21A C21 H21C 109.5 . . ?
H21B C21 H21C 109.5 . . ?
Mo1 C10 H10 122.6 . . ?
C13 C10 Mo1 74.35(16) . . ?
C13 C10 C9 108.5(3) . . ?
C13 C10 H10 125.7 . . ?
C9 C10 Mo1 68.88(15) . . ?
C9 C10 H10 125.7 . . ?
O3 C20 H20A 109.5 . . ?
O3 C20 H20B 109.5 . . ?
O3 C20 H20C 109.5 . . ?
H20A C20 H20B 109.5 . . ?
H20A C20 H20C 109.5 . . ?
H20B C20 H20C 109.5 . . ?
O1 C7 H7A 109.5 . . ?
O1 C7 H7B 109.5 . . ?
O1 C7 H7C 109.5 . . ?
H7A C7 H7B 109.5 . . ?
H7A C7 H7C 109.5 . . ?
H7B C7 H7C 109.5 . . ?

loop_
_geom_bond_atom_site_label_1
_geom_bond_atom_site_label_2
_geom_bond_distance
_geom_bond_site_symmetry_2
_geom_bond_publ_flag
Mo1 Mo1 2.5967(4) 2_677 ?
Mo1 S2 2.4659(6) 2_677 ?
Mo1 S2 2.4558(6) . ?
Mo1 S1 2.4535(6) 2_677 ?
Mo1 S1 2.4662(6) . ?
Mo1 C11 2.244(3) . ?
Mo1 C13 2.379(3) . ?
Mo1 C12 2.314(3) . ?
Mo1 C9 2.254(3) . ?
Mo1 C10 2.336(3) . ?
Mo2 Mo2 2.5894(4) 2_565 ?
Mo2 S4 2.4559(6) . ?
Mo2 S4 2.4577(6) 2_565 ?
Mo2 S3 2.4598(6) . ?
Mo2 S3 2.4732(6) 2_565 ?
Mo2 C22 2.361(2) . ?
Mo2 C24 2.278(2) . ?
Mo2 C25 2.230(2) . ?
Mo2 C23 2.359(2) . ?
Mo2 C26 2.284(2) . ?
S4 C15 1.797(3) . ?
S2 C2 1.787(2) . ?
S1 C1 1.785(2) . ?
S3 C14 1.791(2) . ?
O2 C4 1.370(3) . ?
O2 C8 1.424(3) . ?
O1 C5 1.367(3) . ?
O1 C7 1.436(3) . ?
O4 C17 1.367(3) . ?
O4 C21 1.411(4) . ?
O3 C18 1.366(3) . ?
O3 C20 1.420(4) . ?
C3 H3 0.9500 . ?
C3 C4 1.395(3) . ?
C3 C2 1.386(3) . ?
C4 C5 1.403(3) . ?
C5 C6 1.391(3) . ?
C16 H16 0.9500 . ?
C16 C17 1.395(4) . ?
C16 C15 1.388(3) . ?
C22 H22 0.9500 . ?
C22 C23 1.411(4) . ?
C22 C26 1.412(4) . ?
C2 C1 1.384(3) . ?
C17 C18 1.404(4) . ?
C1 C6 1.392(3) . ?
C11 H11 0.9500 . ?
C11 C12 1.416(4) . ?
C11 C9 1.421(4) . ?
C13 H13 0.9500 . ?
C13 C12 1.418(4) . ?
C13 C10 1.405(4) . ?
C15 C14 1.378(3) . ?
C24 H24 0.9500 . ?
C24 C25 1.423(4) . ?
C24 C23 1.425(4) . ?
C8 H8A 0.9800 . ?
C8 H8B 0.9800 . ?
C8 H8C 0.9800 . ?
C19 H19 0.9500 . ?
C19 C18 1.388(4) . ?
C19 C14 1.395(3) . ?
C6 H6 0.9500 . ?
C25 H25 0.9500 . ?
C25 C26 1.431(4) . ?
C12 H12 0.9500 . ?
C23 H23 0.9500 . ?
C9 H9 0.9500 . ?
C9 C10 1.418(4) . ?
C26 H26 0.9500 . ?
C21 H21A 0.9800 . ?
C21 H21B 0.9800 . ?
C21 H21C 0.9800 . ?
C10 H10 0.9500 . ?
C20 H20A 0.9800 . ?
C20 H20B 0.9800 . ?
C20 H20C 0.9800 . ?
C7 H7A 0.9800 . ?
C7 H7B 0.9800 . ?
C7 H7C 0.9800 . ?

loop_
_geom_torsion_atom_site_label_1
_geom_torsion_atom_site_label_2
_geom_torsion_atom_site_label_3
_geom_torsion_atom_site_label_4
_geom_torsion
_geom_torsion_site_symmetry_1
_geom_torsion_site_symmetry_2
_geom_torsion_site_symmetry_3
_geom_torsion_site_symmetry_4
_geom_torsion_publ_flag
Mo1 S2 C2 C3 144.1(2) . . . . ?
Mo1 S2 C2 C3 -149.87(19) 2_677 . . . ?
Mo1 S2 C2 C1 30.6(2) 2_677 . . . ?
Mo1 S2 C2 C1 -35.5(2) . . . . ?
Mo1 S1 C1 C2 31.1(2) . . . . ?
Mo1 S1 C1 C2 -35.0(2) 2_677 . . . ?
Mo1 S1 C1 C6 145.6(2) 2_677 . . . ?
Mo1 S1 C1 C6 -148.3(2) . . . . ?
Mo1 C11 C12 C13 -65.47(19) . . . . ?
Mo1 C11 C9 C10 66.99(19) . . . . ?
Mo1 C13 C12 C11 61.73(18) . . . . ?
Mo1 C13 C10 C9 -60.77(19) . . . . ?
Mo1 C9 C10 C13 64.3(2) . . . . ?
Mo2 S4 C15 C16 146.36(19) 2_565 . . . ?
Mo2 S4 C15 C16 -147.62(19) . . . . ?
Mo2 S4 C15 C14 31.9(2) . . . . ?
Mo2 S4 C15 C14 -34.1(2) 2_565 . . . ?
Mo2 S3 C14 C15 -34.0(2) . . . . ?
Mo2 S3 C14 C15 31.6(2) 2_565 . . . ?
Mo2 S3 C14 C19 145.45(19) . . . . ?
Mo2 S3 C14 C19 -148.88(19) 2_565 . . . ?
Mo2 C22 C23 C24 -60.19(17) . . . . ?
Mo2 C22 C26 C25 62.11(17) . . . . ?
Mo2 C24 C25 C26 -66.30(17) . . . . ?
Mo2 C24 C23 C22 62.51(18) . . . . ?
Mo2 C25 C26 C22 -65.89(18) . . . . ?
S4 C15 C14 S3 1.5(3) . . . . ?
S4 C15 C14 C19 -178.03(18) . . . . ?
S2 C2 C1 S1 2.8(3) . . . . ?
S2 C2 C1 C6 -177.74(19) . . . . ?
S1 C1 C6 C5 177.8(2) . . . . ?
O2 C4 C5 O1 1.4(3) . . . . ?
O2 C4 C5 C6 -178.8(2) . . . . ?
O1 C5 C6 C1 178.8(2) . . . . ?
O4 C17 C18 O3 1.7(3) . . . . ?
O4 C17 C18 C19 -177.8(2) . . . . ?
C3 C4 C5 O1 -177.3(2) . . . . ?
C3 C4 C5 C6 2.5(4) . . . . ?
C3 C2 C1 S1 -176.77(19) . . . . ?
C3 C2 C1 C6 2.7(4) . . . . ?
C4 C3 C2 S2 179.28(19) . . . . ?
C4 C3 C2 C1 -1.2(4) . . . . ?
C4 C5 C6 C1 -1.0(4) . . . . ?
C16 C17 C18 O3 -179.5(2) . . . . ?
C16 C17 C18 C19 1.0(4) . . . . ?
C16 C15 C14 S3 -179.00(19) . . . . ?
C16 C15 C14 C19 1.5(4) . . . . ?
C2 C3 C4 O2 180.0(2) . . . . ?
C2 C3 C4 C5 -1.4(4) . . . . ?
C2 C1 C6 C5 -1.6(4) . . . . ?
C17 C16 C15 S4 178.50(19) . . . . ?
C17 C16 C15 C14 -1.0(4) . . . . ?
C11 C9 C10 Mo1 -64.30(18) . . . . ?
C11 C9 C10 C13 0.0(3) . . . . ?
C15 C16 C17 O4 178.5(2) . . . . ?
C15 C16 C17 C18 -0.3(4) . . . . ?
C24 C25 C26 Mo2 66.21(17) . . . . ?
C24 C25 C26 C22 0.3(3) . . . . ?
C8 O2 C4 C3 -8.8(4) . . . . ?
C8 O2 C4 C5 172.5(2) . . . . ?
C18 C19 C14 S3 179.84(19) . . . . ?
C18 C19 C14 C15 -0.7(4) . . . . ?
C25 C24 C23 Mo2 -62.58(17) . . . . ?
C25 C24 C23 C22 -0.1(3) . . . . ?
C12 C11 C9 Mo1 -66.55(19) . . . . ?
C12 C11 C9 C10 0.4(3) . . . . ?
C12 C13 C10 Mo1 60.40(19) . . . . ?
C12 C13 C10 C9 -0.4(3) . . . . ?
C23 C22 C26 Mo2 -62.47(18) . . . . ?
C23 C22 C26 C25 -0.4(3) . . . . ?
C23 C24 C25 Mo2 66.15(17) . . . . ?
C23 C24 C25 C26 -0.1(3) . . . . ?
C9 C11 C12 Mo1 64.81(18) . . . . ?
C9 C11 C12 C13 -0.7(3) . . . . ?
C14 C19 C18 O3 -180.0(2) . . . . ?
C14 C19 C18 C17 -0.6(4) . . . . ?
C26 C22 C23 Mo2 60.46(17) . . . . ?
C26 C22 C23 C24 0.3(3) . . . . ?
C21 O4 C17 C16 3.3(4) . . . . ?
C21 O4 C17 C18 -177.9(3) . . . . ?
C10 C13 C12 Mo1 -61.09(19) . . . . ?
C10 C13 C12 C11 0.6(3) . . . . ?
C20 O3 C18 C17 172.7(2) . . . . ?
C20 O3 C18 C19 -7.8(4) . . . . ?
C7 O1 C5 C4 -170.8(2) . . . . ?
C7 O1 C5 C6 9.4(4) . . . . ?
